data_7243971
loop_
_publ_author_name
'Liang, Qiong-Fang'
'Zheng, Han-Wen'
'Yang, Dong-Dong'
'Zheng, Xiang-Jun'

_publ_section_title
;
 A triphenylamine derivative and its Cd(ii) complex with high-contrast
 mechanochromic luminescence and vapochromism
;
_journal_issue 3
_journal_name_full CrystEngComm
_journal_page_first 543
_journal_page_last 551
_journal_paper_doi 10.1039/D1CE01319J
_journal_volume 24
_journal_year 2022
_chemical_formula_moiety 'C26 H21 Cd0.5 Cl N3 O2'
_chemical_formula_sum 'C26 H21 Cd0.5 Cl N3 O2'
_chemical_formula_weight 499.11
_space_group_crystal_system triclinic
_space_group_IT_number 2
_space_group_name_Hall '-P 1'
_space_group_name_H-M_alt 'P -1'
_atom_sites_solution_hydrogens geom
_atom_sites_solution_primary iterative
_audit_creation_date 2021-07-09
_audit_creation_method
;
Olex2 1.2
(compiled 2018.05.29 svn.r3508 for OlexSys, GUI svn.r5506)
;
_audit_update_record
;
2021-07-27 deposited with the CCDC.	2021-11-26 downloaded from the CCDC.
;
_cell_angle_alpha 86.501(3)
_cell_angle_beta 89.897(3)
_cell_angle_gamma 83.117(3)
_cell_formula_units_Z 2
_cell_length_a 7.2058(2)
_cell_length_b 7.7740(3)
_cell_length_c 20.4876(7)
_cell_measurement_reflns_used 5785
_cell_measurement_temperature 100(1)
_cell_measurement_theta_max 75.5840
_cell_measurement_theta_min 4.3490
_cell_volume 1137.26(7)
_computing_cell_refinement 'CrysAlisPro 1.171.40.84a (Rigaku OD, 2020)'
_computing_data_collection 'CrysAlisPro 1.171.40.84a (Rigaku OD, 2020)'
_computing_data_reduction 'CrysAlisPro 1.171.40.84a (Rigaku OD, 2020)'
_computing_molecular_graphics 'Olex2 (Dolomanov et al., 2009)'
_computing_publication_material 'Olex2 (Dolomanov et al., 2009)'
_computing_structure_refinement 'ShelXL (Sheldrick, 2015)'
_computing_structure_solution 'olex2.solve (Bourhis et al., 2015)'
_diffrn_ambient_environment N~2~
_diffrn_ambient_temperature 100(1)
_diffrn_detector 'Hybrid Pixel Array Detector'
_diffrn_detector_area_resol_mean 10.0000
_diffrn_detector_type HyPix
_diffrn_measured_fraction_theta_full 0.989
_diffrn_measured_fraction_theta_max 0.931
_diffrn_measurement_details
;
List of Runs (angles in degrees, time in seconds):

  # Type    Start    End  Width  t~exp~   \w     \q     \k     \f   Frames
#--------------------------------------------------------------------------
  1  \w    -20.00  14.00   0.50    0.16    --  -46.45  19.00   0.00   68
  2  \w    -24.00   3.00   0.50    0.16    --  -46.45 106.00 103.00   54
  3  \w    -59.00 -34.00   0.50    0.65    -- -102.00  61.00 -30.00   50
  4  \w    -70.00 -30.00   0.50    0.65    -- -102.00  77.00 -60.00   80
  5  \w    -78.00 -30.00   0.50    0.65    -- -102.00 125.00  30.00   96
  6  \w    -78.00 -26.00   0.50    0.16    --  -46.45 106.00 103.00  104
  7  \w    -80.00 -53.00   0.50    0.65    -- -102.00 106.00 103.00   54
  8  \w    -69.00 -42.00   0.50    0.65    -- -102.00  61.00  60.00   54
  9  \w   -112.00 -32.00   0.50    0.65    -- -102.00 125.00 -60.00  160
 10  \w    -69.00 -44.00   0.50    0.65    -- -102.00  61.00-180.00   50
 11  \w   -116.00 -58.00   0.50    0.65    -- -102.00 125.00-150.00  116
 12  \w   -116.00 -82.00   0.50    0.65    -- -102.00 125.00  30.00   68
 13  \w   -135.00 -97.00   0.50    0.65    -- -102.00 -30.00  30.00   76
 14  \w   -121.00 -85.00   0.50    0.65    -- -102.00 -61.00  90.00   72
 15  \w   -140.00 -88.00   0.50    0.65    -- -102.00-106.00   4.00  104
 16  \w   -118.00 -93.00   0.50    0.16    --  -46.45-125.00   0.00   50
 17  \w   -117.00 -72.00   0.50    0.16    --  -46.45-125.00  60.00   90
 18  \w   -118.00 -93.00   0.50    0.16    --  -46.45-125.00 150.00   50
 19  \w   -175.00-140.00   0.50    0.65    -- -102.00 -30.00  30.00   70
 20  \w   -167.00-140.00   0.50    0.65    -- -102.00 -61.00  90.00   54
 21  \w     15.00  52.00   0.50    0.16    --   46.45-106.00   4.00   74
 22  \w     42.00  68.00   0.50    0.65    --  104.75 -61.00 -90.00   52
 23  \w     55.00 103.00   0.50    0.65    --  104.75 -94.00-120.00   96
 24  \w     66.00  97.00   0.50    0.65    --  104.75-106.00   4.00   62
 25  \w     74.00 109.00   0.50    0.65    --  104.75 -94.00  30.00   70
 26  \w     44.00 107.00   0.50    0.65    --  104.75 -94.00 150.00  126
 27  \w     37.00 117.00   0.50    0.65    --  104.75-125.00 150.00  160
 28  \w     35.00  64.00   0.50    0.65    --  104.75 -77.00   0.00   58
 29  \w     34.00  61.00   0.50    0.65    --  104.75 -61.00-120.00   54
 30  \w     36.00  73.00   0.50    0.65    --  104.75 -61.00-180.00   74
 31  \w    136.00 176.00   0.50    0.65    --  104.75  30.00 -90.00   80
 32  \w    108.00 134.00   0.50    0.65    --  104.75  30.00 -90.00   52
 33  \w     95.00 174.00   0.50    0.65    --  104.75  45.00-120.00  158
 34  \w    104.00 175.00   0.50    0.65    --  104.75  30.00-180.00  142
 35  \w     86.00 153.00   0.50    0.65    --  104.75 106.00 103.00  134
 36  \w     40.00  73.00   0.50    0.65    --  104.75 -61.00 150.00   66
 37  \w    -19.00  25.00   0.50    0.16    --   46.45 -19.00 120.00   88
 38  \w    -22.00  67.00   0.50    0.16    --   46.45 -77.00 -90.00  178
 39  \w    -27.00  28.00   0.50    0.16    --   46.45 -19.00-180.00  110
;
_diffrn_measurement_device 'four-circle diffractometer'
_diffrn_measurement_device_type 'XtaLAB Synergy R, DW system, HyPix'
_diffrn_measurement_method '\w scans'
_diffrn_orient_matrix_type 'CrysAlisPro convention (1999,Acta A55,543-557)'
_diffrn_orient_matrix_UB_11 -0.0524535000
_diffrn_orient_matrix_UB_12 -0.1449947000
_diffrn_orient_matrix_UB_13 -0.0419418000
_diffrn_orient_matrix_UB_21 0.0927792000
_diffrn_orient_matrix_UB_22 0.0834047000
_diffrn_orient_matrix_UB_23 -0.0598200000
_diffrn_orient_matrix_UB_31 0.1871271000
_diffrn_orient_matrix_UB_32 -0.1096027000
_diffrn_orient_matrix_UB_33 0.0183849000
_diffrn_radiation_monochromator mirror
_diffrn_radiation_probe x-ray
_diffrn_radiation_type CuK\a
_diffrn_radiation_wavelength 1.54184
_diffrn_reflns_av_R_equivalents 0.0738
_diffrn_reflns_av_unetI/netI 0.0623
_diffrn_reflns_Laue_measured_fraction_full 0.989
_diffrn_reflns_Laue_measured_fraction_max 0.931
_diffrn_reflns_limit_h_max 8
_diffrn_reflns_limit_h_min -8
_diffrn_reflns_limit_k_max 9
_diffrn_reflns_limit_k_min -9
_diffrn_reflns_limit_l_max 25
_diffrn_reflns_limit_l_min -25
_diffrn_reflns_number 11748
_diffrn_reflns_point_group_measured_fraction_full 0.989
_diffrn_reflns_point_group_measured_fraction_max 0.931
_diffrn_reflns_theta_full 67.684
_diffrn_reflns_theta_max 76.583
_diffrn_reflns_theta_min 4.324
_diffrn_source 'Rotating-anode X-ray tube'
_diffrn_source_type 'Rigaku (Cu) X-ray Source'
_exptl_absorpt_coefficient_mu 5.358
_exptl_absorpt_correction_T_max 1.00000
_exptl_absorpt_correction_T_min 0.59197
_exptl_absorpt_correction_type multi-scan
_exptl_absorpt_process_details
;
CrysAlisPro 1.171.40.84a (Rigaku Oxford Diffraction, 2020)
Empirical absorption correction using spherical harmonics,
implemented in SCALE3 ABSPACK scaling algorithm.
;
_exptl_crystal_colour 'clear dark yellow'
_exptl_crystal_density_diffrn 1.458
_exptl_crystal_description block
_exptl_crystal_F_000 510
_exptl_crystal_size_max 0.100
_exptl_crystal_size_mid 0.100
_exptl_crystal_size_min 0.100
_refine_diff_density_max 0.925
_refine_diff_density_min -1.213
_refine_diff_density_rms 0.122
_refine_ls_extinction_coef 0.0008(2)
_refine_ls_extinction_expression Fc^*^=kFc[1+0.001xFc^2^\l^3^/sin(2\q)]^-1/4^
_refine_ls_extinction_method 'SHELXL-2014/7 (Sheldrick 2014'
_refine_ls_goodness_of_fit_ref 1.158
_refine_ls_hydrogen_treatment constr
_refine_ls_matrix_type full
_refine_ls_number_parameters 297
_refine_ls_number_reflns 4460
_refine_ls_number_restraints 6
_refine_ls_restrained_S_all 1.162
_refine_ls_R_factor_all 0.0551
_refine_ls_R_factor_gt 0.0481
_refine_ls_shift/su_max 0.001
_refine_ls_shift/su_mean 0.000
_refine_ls_structure_factor_coef Fsqd
_refine_ls_weighting_details 'w=1/[\s^2^(Fo^2^)+(0.0370P)^2^+4.6975P] where P=(Fo^2^+2Fc^2^)/3'
_refine_ls_weighting_scheme calc
_refine_ls_wR_factor_gt 0.1288
_refine_ls_wR_factor_ref 0.1306
_reflns_Friedel_coverage 0.000
_reflns_number_gt 4155
_reflns_number_total 4460
_reflns_threshold_expression 'I > 2\s(I)'
_cod_data_source_file d1ce01319j2.cif
_cod_data_source_block 20210429e-complex1
_cod_depositor_comments 'Adding full bibliography for 7243970--7243971.cif.'
_cod_original_cell_volume 1137.27(7)
_cod_original_formula_sum 'C26 H21 Cd0.50 Cl N3 O2'
_cod_database_code 7243971
_shelx_shelxl_version_number 2014/7
_chemical_oxdiff_formula 'C H O N Cl Cd'
_shelx_space_group_comment
;
The symmetry employed for this shelxl refinement is uniquely defined
by the following loop, which should always be used as a source of
symmetry information in preference to the above space-group names.
They are only intended as comments.
;
_diffrn_oxdiff_digest_frames
;
018387cb789d7701db88fcd0be0e1364a500068a0c4
;
_reflns_odcompleteness_completeness 99.04
_reflns_odcompleteness_iscentric 1
_reflns_odcompleteness_theta 66.97
_olex2_refinement_description
;
1. Fixed Uiso
 At 1.2 times of:
  All C(H) groups, All N(H) groups
 At 1.5 times of:
  All O(H) groups
2. Rigid bond restraints
 O1
 with sigma for 1-2 distances of 0.002 and sigma for 1-3 distances of 0.02
3. Uiso/Uaniso restraints and constraints
O1: within 2A with sigma of 0.002 and sigma for terminal atoms of 0.02
Uanis(O1) \\sim Ueq: with sigma of 0.002 and sigma for terminal atoms of 0.02
4.a Aromatic/amide H refined with riding coordinates:
 N1(H1), C11(H11), C5(H5), C6(H6), C3(H3), C2(H2a), C13(H13), C8(H8), C10(H10),
  C14(H14), C25(H25), C22(H22), C16(H16), C26(H26), C24(H24), C19(H19),
 C20(H20), C17(H17), C23(H23), C18(H18)
4.b Idealised tetrahedral OH refined as rotating group:
 O2(H2)
;
_olex2_submission_special_instructions 'No special instructions were received'
_oxdiff_exptl_absorpt_empirical_details
;
Empirical correction (ABSPACK) includes:
- Absorption correction using spherical harmonics
- Frame scaling
;
_oxdiff_exptl_absorpt_empirical_full_max 2.303
_oxdiff_exptl_absorpt_empirical_full_min 0.515

loop_
_space_group_symop_operation_xyz
'x, y, z'
'-x, -y, -z'

loop_
_atom_site_label
_atom_site_type_symbol
_atom_site_fract_x
_atom_site_fract_y
_atom_site_fract_z
_atom_site_U_iso_or_equiv
_atom_site_adp_type
_atom_site_occupancy
_atom_site_site_symmetry_order
_atom_site_calc_flag
_atom_site_refinement_flags_posn
_atom_site_refinement_flags_adp
_atom_site_refinement_flags_occupancy
_atom_site_disorder_assembly
_atom_site_disorder_group
Cd1 Cd 0.5000 0.5000 0.5000 0.01635(15) Uani 1 2 d S T P . .
Cl1 Cl 0.67128(12) 0.67901(12) 0.41220(5) 0.0178(2) Uani 1 1 d . . . . .
O1 O 0.3294(4) 0.7323(4) 0.54020(14) 0.0157(6) Uani 1 1 d . U . . .
N1 N 0.0939(5) 0.6663(4) 0.47638(16) 0.0159(7) Uani 1 1 d . . . . .
H1 H -0.0243 0.6765 0.4685 0.019 Uiso 1 1 calc R . . . .
N2 N 0.2186(4) 0.5675(4) 0.43688(16) 0.0154(7) Uani 1 1 d . . . . .
O2 O -0.3438(4) 1.1507(4) 0.68249(14) 0.0216(6) Uani 1 1 d . . . . .
H2 H -0.4393 1.1884 0.6620 0.032 Uiso 1 1 calc GR . . . .
C7 C 0.1593(5) 0.7458(5) 0.52694(19) 0.0143(8) Uani 1 1 d . . . . .
N3 N 0.4738(5) 0.2346(5) 0.15846(18) 0.0274(9) Uani 1 1 d . . . . .
C11 C 0.5042(6) 0.3120(6) 0.2711(2) 0.0214(9) Uani 1 1 d . . . . .
H11 H 0.6314 0.2734 0.2702 0.026 Uiso 1 1 calc R . . . .
C1 C 0.0213(5) 0.8488(5) 0.56635(19) 0.0159(8) Uani 1 1 d . . . . .
C5 C -0.0399(6) 1.0181(6) 0.6609(2) 0.0213(9) Uani 1 1 d . . . . .
H5 H 0.0030 1.0632 0.6983 0.026 Uiso 1 1 calc R . . . .
C6 C 0.0841(6) 0.9199(6) 0.6221(2) 0.0188(8) Uani 1 1 d . . . . .
H6 H 0.2103 0.9011 0.6332 0.023 Uiso 1 1 calc R . . . .
C3 C -0.2934(6) 0.9774(5) 0.5889(2) 0.0182(8) Uani 1 1 d . . . . .
H3 H -0.4198 0.9959 0.5782 0.022 Uiso 1 1 calc R . . . .
C2 C -0.1711(5) 0.8795(5) 0.5506(2) 0.0165(8) Uani 1 1 d . . . . .
H2A H -0.2154 0.8327 0.5138 0.020 Uiso 1 1 calc R . . . .
C9 C 0.2363(6) 0.4424(5) 0.3296(2) 0.0171(8) Uani 1 1 d . . . . .
C13 C 0.2006(6) 0.3503(6) 0.2197(2) 0.0247(9) Uani 1 1 d . . . . .
H13 H 0.1232 0.3377 0.1844 0.030 Uiso 1 1 calc R . . . .
C4 C -0.2284(6) 1.0493(5) 0.6440(2) 0.0173(8) Uani 1 1 d . . . . .
C8 C 0.1435(6) 0.5329(5) 0.3823(2) 0.0178(8) Uani 1 1 d . . . . .
H8 H 0.0167 0.5704 0.3767 0.021 Uiso 1 1 calc R . . . .
C12 C 0.3934(6) 0.2970(6) 0.2158(2) 0.0219(9) Uani 1 1 d . . . . .
C10 C 0.4285(6) 0.3822(6) 0.3263(2) 0.0211(9) Uani 1 1 d . . . . .
H10 H 0.5051 0.3904 0.3622 0.025 Uiso 1 1 calc R . . . .
C14 C 0.1254(6) 0.4211(6) 0.2752(2) 0.0214(9) Uani 1 1 d . . . . .
H14 H -0.0025 0.4558 0.2767 0.026 Uiso 1 1 calc R . . . .
C25 C 0.2554(7) 0.5254(7) 0.0222(2) 0.0323(11) Uani 1 1 d . . . . .
H25 H 0.2139 0.6424 0.0135 0.039 Uiso 1 1 calc R . . . .
C22 C 0.3778(7) 0.1762(7) 0.0487(2) 0.0276(10) Uani 1 1 d . . . . .
H22 H 0.4185 0.0589 0.0573 0.033 Uiso 1 1 calc R . . . .
C16 C 0.6139(7) -0.0544(7) 0.1966(2) 0.0300(10) Uani 1 1 d . . . . .
H16 H 0.5026 -0.0723 0.2176 0.036 Uiso 1 1 calc R . . . .
C15 C 0.6298(6) 0.1014(6) 0.1621(2) 0.0237(9) Uani 1 1 d . . . . .
C26 C 0.3351(7) 0.4690(7) 0.0824(2) 0.0281(10) Uani 1 1 d . . . . .
H26 H 0.3489 0.5485 0.1137 0.034 Uiso 1 1 calc R . . . .
C24 C 0.2373(7) 0.4082(7) -0.0248(2) 0.0334(11) Uani 1 1 d . . . . .
H24 H 0.1830 0.4464 -0.0651 0.040 Uiso 1 1 calc R . . . .
C21 C 0.3948(6) 0.2927(6) 0.0962(2) 0.0247(9) Uani 1 1 d . . . . .
C19 C 0.9452(7) -0.0044(7) 0.1341(3) 0.0343(11) Uani 1 1 d . . . . .
H19 H 1.0562 0.0128 0.1128 0.041 Uiso 1 1 calc R . . . .
C20 C 0.7958(7) 0.1266(7) 0.1306(2) 0.0279(10) Uani 1 1 d . . . . .
H20 H 0.8070 0.2310 0.1072 0.034 Uiso 1 1 calc R . . . .
C17 C 0.7651(8) -0.1847(7) 0.2000(3) 0.0351(12) Uani 1 1 d . . . . .
H17 H 0.7544 -0.2893 0.2234 0.042 Uiso 1 1 calc R . . . .
C23 C 0.2996(7) 0.2350(7) -0.0120(2) 0.0326(11) Uani 1 1 d . . . . .
H23 H 0.2894 0.1567 -0.0440 0.039 Uiso 1 1 calc R . . . .
C18 C 0.9304(7) -0.1595(7) 0.1689(2) 0.0340(12) Uani 1 1 d . . . . .
H18 H 1.0311 -0.2465 0.1714 0.041 Uiso 1 1 calc R . . . .

loop_
_atom_site_aniso_label
_atom_site_aniso_U_11
_atom_site_aniso_U_22
_atom_site_aniso_U_33
_atom_site_aniso_U_23
_atom_site_aniso_U_13
_atom_site_aniso_U_12
Cd1 0.0056(2) 0.0211(2) 0.0206(2) -0.00174(15) -0.00439(14) 0.00605(14)
Cl1 0.0070(4) 0.0228(5) 0.0222(5) -0.0007(4) -0.0041(3) 0.0034(3)
O1 0.0086(11) 0.0167(11) 0.0202(12) -0.0036(9) -0.0036(9) 0.0062(9)
N1 0.0092(16) 0.0206(17) 0.0167(16) -0.0009(13) -0.0035(12) 0.0040(13)
N2 0.0085(16) 0.0181(16) 0.0182(16) 0.0002(13) -0.0024(12) 0.0039(13)
O2 0.0138(15) 0.0255(15) 0.0222(15) -0.0012(12) -0.0026(11) 0.0108(12)
C7 0.0058(18) 0.0174(18) 0.0179(18) 0.0038(15) -0.0040(14) 0.0038(14)
N3 0.023(2) 0.037(2) 0.0171(18) -0.0028(16) -0.0052(15) 0.0170(17)
C11 0.011(2) 0.027(2) 0.023(2) -0.0016(17) -0.0050(16) 0.0084(16)
C1 0.0102(19) 0.0171(19) 0.0187(19) 0.0022(15) -0.0017(15) 0.0045(15)
C5 0.020(2) 0.026(2) 0.0162(19) -0.0015(16) -0.0075(16) 0.0028(17)
C6 0.0085(19) 0.025(2) 0.020(2) 0.0002(16) -0.0048(15) 0.0072(15)
C3 0.0082(18) 0.022(2) 0.023(2) 0.0014(16) -0.0033(15) 0.0031(15)
C2 0.0068(18) 0.0199(19) 0.022(2) -0.0013(16) -0.0056(15) 0.0044(15)
C9 0.0093(19) 0.0199(19) 0.020(2) 0.0004(15) -0.0025(15) 0.0052(15)
C13 0.018(2) 0.035(2) 0.021(2) -0.0042(18) -0.0078(17) 0.0025(18)
C4 0.0090(19) 0.021(2) 0.0195(19) 0.0023(16) -0.0008(15) 0.0080(15)
C8 0.0082(18) 0.0196(19) 0.024(2) 0.0009(16) -0.0041(15) 0.0047(15)
C12 0.018(2) 0.026(2) 0.019(2) -0.0010(17) -0.0043(16) 0.0085(17)
C10 0.015(2) 0.029(2) 0.018(2) -0.0022(17) -0.0074(16) 0.0013(17)
C14 0.011(2) 0.029(2) 0.022(2) -0.0004(17) -0.0056(16) 0.0053(16)
C25 0.025(3) 0.038(3) 0.029(2) 0.004(2) -0.0018(19) 0.009(2)
C22 0.021(2) 0.036(3) 0.024(2) -0.0029(19) -0.0035(18) 0.0046(19)
C16 0.024(2) 0.039(3) 0.023(2) 0.000(2) 0.0011(18) 0.007(2)
C15 0.017(2) 0.034(2) 0.017(2) -0.0044(18) -0.0056(16) 0.0083(18)
C26 0.025(2) 0.034(3) 0.023(2) -0.0016(19) -0.0047(18) 0.006(2)
C24 0.023(2) 0.051(3) 0.023(2) 0.001(2) -0.0077(19) 0.008(2)
C21 0.015(2) 0.035(2) 0.020(2) -0.0009(18) -0.0022(16) 0.0081(18)
C19 0.018(2) 0.049(3) 0.035(3) -0.012(2) -0.0049(19) 0.003(2)
C20 0.020(2) 0.032(2) 0.030(2) -0.0037(19) -0.0050(18) 0.0025(19)
C17 0.040(3) 0.033(3) 0.029(2) 0.002(2) -0.009(2) 0.010(2)
C23 0.025(3) 0.048(3) 0.024(2) -0.007(2) -0.0071(19) 0.002(2)
C18 0.024(3) 0.042(3) 0.032(3) -0.009(2) -0.010(2) 0.017(2)

loop_
_atom_type_symbol
_atom_type_description
_atom_type_scat_dispersion_real
_atom_type_scat_dispersion_imag
_atom_type_scat_source
C C 0.0181 0.0091 'International Tables Vol C Tables 4.2.6.8 and 6.1.1.4'
H H 0.0000 0.0000 'International Tables Vol C Tables 4.2.6.8 and 6.1.1.4'
Cd Cd 0.1185 4.6533 'International Tables Vol C Tables 4.2.6.8 and 6.1.1.4'
Cl Cl 0.3639 0.7018 'International Tables Vol C Tables 4.2.6.8 and 6.1.1.4'
N N 0.0311 0.0180 'International Tables Vol C Tables 4.2.6.8 and 6.1.1.4'
O O 0.0492 0.0322 'International Tables Vol C Tables 4.2.6.8 and 6.1.1.4'

loop_
_geom_angle_atom_site_label_1
_geom_angle_atom_site_label_2
_geom_angle_atom_site_label_3
_geom_angle
_geom_angle_site_symmetry_1
_geom_angle_site_symmetry_3
_geom_angle_publ_flag
Cl1 Cd1 Cl1 180.0 2_666 . ?
O1 Cd1 Cl1 95.33(8) 2_666 2_666 ?
O1 Cd1 Cl1 84.67(8) 2_666 . ?
O1 Cd1 Cl1 95.33(8) . . ?
O1 Cd1 Cl1 84.67(8) . 2_666 ?
O1 Cd1 O1 180.0 2_666 . ?
O1 Cd1 N2 108.81(11) 2_666 . ?
O1 Cd1 N2 108.81(11) . 2_666 ?
O1 Cd1 N2 71.19(11) 2_666 2_666 ?
O1 Cd1 N2 71.19(11) . . ?
N2 Cd1 Cl1 91.19(8) 2_666 . ?
N2 Cd1 Cl1 88.81(8) . . ?
N2 Cd1 Cl1 91.19(8) . 2_666 ?
N2 Cd1 Cl1 88.81(8) 2_666 2_666 ?
N2 Cd1 N2 180.0 . 2_666 ?
C7 O1 Cd1 114.5(2) . . ?
N2 N1 H1 120.0 . . ?
C7 N1 H1 120.0 . . ?
C7 N1 N2 119.9(3) . . ?
N1 N2 Cd1 105.6(2) . . ?
C8 N2 Cd1 141.2(3) . . ?
C8 N2 N1 112.9(3) . . ?
C4 O2 H2 109.5 . . ?
O1 C7 N1 121.7(4) . . ?
O1 C7 C1 120.9(4) . . ?
N1 C7 C1 117.3(3) . . ?
C12 N3 C15 120.0(4) . . ?
C12 N3 C21 120.9(4) . . ?
C21 N3 C15 119.0(4) . . ?
C12 C11 H11 119.3 . . ?
C10 C11 H11 119.3 . . ?
C10 C11 C12 121.3(4) . . ?
C6 C1 C7 118.3(3) . . ?
C6 C1 C2 118.4(4) . . ?
C2 C1 C7 123.3(4) . . ?
C6 C5 H5 120.0 . . ?
C6 C5 C4 120.1(4) . . ?
C4 C5 H5 120.0 . . ?
C1 C6 H6 119.7 . . ?
C5 C6 C1 120.6(4) . . ?
C5 C6 H6 119.7 . . ?
C2 C3 H3 119.9 . . ?
C2 C3 C4 120.1(4) . . ?
C4 C3 H3 119.9 . . ?
C1 C2 H2A 119.6 . . ?
C3 C2 C1 120.9(4) . . ?
C3 C2 H2A 119.6 . . ?
C10 C9 C8 126.2(4) . . ?
C14 C9 C8 116.4(4) . . ?
C14 C9 C10 117.3(4) . . ?
C12 C13 H13 119.7 . . ?
C14 C13 H13 119.7 . . ?
C14 C13 C12 120.5(4) . . ?
O2 C4 C5 118.0(4) . . ?
O2 C4 C3 122.2(4) . . ?
C5 C4 C3 119.9(4) . . ?
N2 C8 C9 126.8(4) . . ?
N2 C8 H8 116.6 . . ?
C9 C8 H8 116.6 . . ?
N3 C12 C11 120.8(4) . . ?
N3 C12 C13 121.3(4) . . ?
C11 C12 C13 117.9(4) . . ?
C11 C10 C9 121.0(4) . . ?
C11 C10 H10 119.5 . . ?
C9 C10 H10 119.5 . . ?
C9 C14 H14 119.1 . . ?
C13 C14 C9 121.8(4) . . ?
C13 C14 H14 119.1 . . ?
C26 C25 H25 119.9 . . ?
C24 C25 H25 119.9 . . ?
C24 C25 C26 120.3(5) . . ?
C21 C22 H22 120.1 . . ?
C21 C22 C23 119.9(5) . . ?
C23 C22 H22 120.1 . . ?
C15 C16 H16 120.1 . . ?
C15 C16 C17 119.8(5) . . ?
C17 C16 H16 120.1 . . ?
C16 C15 N3 119.7(4) . . ?
C16 C15 C20 119.7(4) . . ?
C20 C15 N3 120.6(4) . . ?
C25 C26 H26 120.0 . . ?
C25 C26 C21 120.0(5) . . ?
C21 C26 H26 120.0 . . ?
C25 C24 H24 120.0 . . ?
C23 C24 C25 119.9(4) . . ?
C23 C24 H24 120.0 . . ?
C22 C21 N3 120.5(4) . . ?
C22 C21 C26 119.5(4) . . ?
C26 C21 N3 119.9(4) . . ?
C20 C19 H19 119.7 . . ?
C18 C19 H19 119.7 . . ?
C18 C19 C20 120.5(5) . . ?
C15 C20 C19 119.9(5) . . ?
C15 C20 H20 120.0 . . ?
C19 C20 H20 120.0 . . ?
C16 C17 H17 119.8 . . ?
C18 C17 C16 120.5(5) . . ?
C18 C17 H17 119.8 . . ?
C22 C23 H23 119.8 . . ?
C24 C23 C22 120.4(5) . . ?
C24 C23 H23 119.8 . . ?
C19 C18 C17 119.5(5) . . ?
C19 C18 H18 120.3 . . ?
C17 C18 H18 120.3 . . ?

loop_
_geom_bond_atom_site_label_1
_geom_bond_atom_site_label_2
_geom_bond_distance
_geom_bond_site_symmetry_2
_geom_bond_publ_flag
Cd1 Cl1 2.6065(9) . ?
Cd1 Cl1 2.6065(9) 2_666 ?
Cd1 O1 2.258(3) 2_666 ?
Cd1 O1 2.258(3) . ?
Cd1 N2 2.394(3) . ?
Cd1 N2 2.394(3) 2_666 ?
O1 C7 1.246(5) . ?
N1 H1 0.8600 . ?
N1 N2 1.401(5) . ?
N1 C7 1.351(5) . ?
N2 C8 1.299(5) . ?
O2 H2 0.8200 . ?
O2 C4 1.360(5) . ?
C7 C1 1.472(5) . ?
N3 C12 1.396(6) . ?
N3 C15 1.433(6) . ?
N3 C21 1.424(6) . ?
C11 H11 0.9300 . ?
C11 C12 1.405(6) . ?
C11 C10 1.371(6) . ?
C1 C6 1.397(6) . ?
C1 C2 1.412(5) . ?
C5 H5 0.9300 . ?
C5 C6 1.387(6) . ?
C5 C4 1.392(6) . ?
C6 H6 0.9300 . ?
C3 H3 0.9300 . ?
C3 C2 1.372(6) . ?
C3 C4 1.395(6) . ?
C2 H2A 0.9300 . ?
C9 C8 1.445(6) . ?
C9 C10 1.411(6) . ?
C9 C14 1.401(6) . ?
C13 H13 0.9300 . ?
C13 C12 1.405(6) . ?
C13 C14 1.376(6) . ?
C8 H8 0.9300 . ?
C10 H10 0.9300 . ?
C14 H14 0.9300 . ?
C25 H25 0.9300 . ?
C25 C26 1.385(7) . ?
C25 C24 1.383(8) . ?
C22 H22 0.9300 . ?
C22 C21 1.384(7) . ?
C22 C23 1.396(7) . ?
C16 H16 0.9300 . ?
C16 C15 1.382(7) . ?
C16 C17 1.395(7) . ?
C15 C20 1.386(7) . ?
C26 H26 0.9300 . ?
C26 C21 1.398(7) . ?
C24 H24 0.9300 . ?
C24 C23 1.377(8) . ?
C19 H19 0.9300 . ?
C19 C20 1.389(7) . ?
C19 C18 1.378(8) . ?
C20 H20 0.9300 . ?
C17 H17 0.9300 . ?
C17 C18 1.379(8) . ?
C23 H23 0.9300 . ?
C18 H18 0.9300 . ?

loop_
_geom_torsion_atom_site_label_1
_geom_torsion_atom_site_label_2
_geom_torsion_atom_site_label_3
_geom_torsion_atom_site_label_4
_geom_torsion
_geom_torsion_site_symmetry_1
_geom_torsion_site_symmetry_2
_geom_torsion_site_symmetry_3
_geom_torsion_site_symmetry_4
_geom_torsion_publ_flag
Cd1 O1 C7 N1 -20.8(5) . . . . ?
Cd1 O1 C7 C1 158.8(3) . . . . ?
Cd1 N2 C8 C9 -10.6(7) . . . . ?
O1 C7 C1 C6 -4.9(6) . . . . ?
O1 C7 C1 C2 175.0(4) . . . . ?
N1 N2 C8 C9 176.4(4) . . . . ?
N1 C7 C1 C6 174.7(4) . . . . ?
N1 C7 C1 C2 -5.4(6) . . . . ?
N2 N1 C7 O1 -0.8(6) . . . . ?
N2 N1 C7 C1 179.6(3) . . . . ?
C7 N1 N2 Cd1 19.5(4) . . . . ?
C7 N1 N2 C8 -165.0(4) . . . . ?
C7 C1 C6 C5 179.9(4) . . . . ?
C7 C1 C2 C3 -179.6(4) . . . . ?
N3 C15 C20 C19 -179.5(4) . . . . ?
C6 C1 C2 C3 0.3(6) . . . . ?
C6 C5 C4 O2 -178.1(4) . . . . ?
C6 C5 C4 C3 1.8(6) . . . . ?
C2 C1 C6 C5 0.0(6) . . . . ?
C2 C3 C4 O2 178.4(4) . . . . ?
C2 C3 C4 C5 -1.5(6) . . . . ?
C4 C5 C6 C1 -1.1(6) . . . . ?
C4 C3 C2 C1 0.5(6) . . . . ?
C8 C9 C10 C11 -173.9(4) . . . . ?
C8 C9 C14 C13 174.4(4) . . . . ?
C12 N3 C15 C16 56.6(6) . . . . ?
C12 N3 C15 C20 -124.1(5) . . . . ?
C12 N3 C21 C22 -136.9(5) . . . . ?
C12 N3 C21 C26 43.6(7) . . . . ?
C12 C11 C10 C9 -0.1(7) . . . . ?
C12 C13 C14 C9 -0.1(7) . . . . ?
C10 C11 C12 N3 176.2(4) . . . . ?
C10 C11 C12 C13 -2.4(7) . . . . ?
C10 C9 C8 N2 -3.4(7) . . . . ?
C10 C9 C14 C13 -2.3(7) . . . . ?
C14 C9 C8 N2 -179.8(4) . . . . ?
C14 C9 C10 C11 2.4(6) . . . . ?
C14 C13 C12 N3 -176.1(4) . . . . ?
C14 C13 C12 C11 2.5(7) . . . . ?
C25 C26 C21 N3 -178.9(4) . . . . ?
C25 C26 C21 C22 1.6(7) . . . . ?
C25 C24 C23 C22 1.2(8) . . . . ?
C16 C15 C20 C19 -0.2(7) . . . . ?
C16 C17 C18 C19 -0.2(8) . . . . ?
C15 N3 C12 C11 35.3(7) . . . . ?
C15 N3 C12 C13 -146.1(5) . . . . ?
C15 N3 C21 C22 38.6(7) . . . . ?
C15 N3 C21 C26 -140.9(5) . . . . ?
C15 C16 C17 C18 -0.3(8) . . . . ?
C26 C25 C24 C23 -0.3(8) . . . . ?
C24 C25 C26 C21 -1.1(8) . . . . ?
C21 N3 C12 C11 -149.2(5) . . . . ?
C21 N3 C12 C13 29.3(7) . . . . ?
C21 N3 C15 C16 -118.9(5) . . . . ?
C21 N3 C15 C20 60.4(6) . . . . ?
C21 C22 C23 C24 -0.7(8) . . . . ?
C20 C19 C18 C17 0.4(8) . . . . ?
C17 C16 C15 N3 179.7(4) . . . . ?
C17 C16 C15 C20 0.4(7) . . . . ?
C23 C22 C21 N3 179.8(4) . . . . ?
C23 C22 C21 C26 -0.7(7) . . . . ?
C18 C19 C20 C15 -0.3(7) . . . . ?
